data_7709850
loop_
_publ_author_name
'Roy, Sourav'
'Dey, Arka'
'Gomila, Rosa M.'
'Ortega-Castro, Joaquin'
'Frontera, Antonio'
'Ray, Partha Pratim'
'Chattopadhyay, Shouvik'

_publ_section_title
;
 Insight into charge transportation in cadmium based semiconducting
 organic--inorganic hybrid materials and their application in the
 fabrication of photosensitive Schottky devices
;
_journal_name_full 'Dalton Transactions'
_journal_paper_doi 10.1039/D2DT00197G
_journal_year 2022
_chemical_formula_sum 'C25 H26.64 Cd N4 O4 S2'
_chemical_formula_weight 623.67
_space_group_crystal_system monoclinic
_space_group_IT_number 14
_space_group_name_Hall '-P 2yn'
_space_group_name_H-M_alt 'P 1 21/n 1'
_atom_sites_solution_hydrogens mixed
_audit_creation_method SHELXL-2018/3
_audit_update_record
;
2021-12-11 deposited with the CCDC.	2022-03-09 downloaded from the CCDC.
;
_cell_angle_alpha 90
_cell_angle_beta 99.147(4)
_cell_angle_gamma 90
_cell_formula_units_Z 4
_cell_length_a 10.4120(13)
_cell_length_b 23.504(3)
_cell_length_c 11.4415(13)
_cell_measurement_reflns_used 900
_cell_measurement_temperature 293(2)
_cell_measurement_theta_max 27.196
_cell_measurement_theta_min 2.096
_cell_volume 2764.4(6)
_computing_structure_refinement 'SHELXL-2018/3 (Sheldrick, 2018)'
_computing_structure_solution 'SHELXT 2014/5 (Sheldrick, 2014)'
_diffrn_ambient_temperature 293(2)
_diffrn_measured_fraction_theta_full 0.987
_diffrn_measured_fraction_theta_max 0.976
_diffrn_measurement_device_type 'BRUKER D8 QUEST AREA DETECTOR'
_diffrn_radiation_type MoK\a
_diffrn_radiation_wavelength 0.71073
_diffrn_reflns_av_R_equivalents 0.1144
_diffrn_reflns_av_unetI/netI 0.0888
_diffrn_reflns_Laue_measured_fraction_full 0.987
_diffrn_reflns_Laue_measured_fraction_max 0.976
_diffrn_reflns_limit_h_max 13
_diffrn_reflns_limit_h_min -12
_diffrn_reflns_limit_k_max 29
_diffrn_reflns_limit_k_min -29
_diffrn_reflns_limit_l_max 14
_diffrn_reflns_limit_l_min -14
_diffrn_reflns_number 32728
_diffrn_reflns_point_group_measured_fraction_full 0.987
_diffrn_reflns_point_group_measured_fraction_max 0.976
_diffrn_reflns_theta_full 25.242
_diffrn_reflns_theta_max 26.395
_diffrn_reflns_theta_min 2.000
_exptl_absorpt_coefficient_mu 0.978
_exptl_absorpt_correction_type multi-scan
_exptl_absorpt_process_details SADABS
_exptl_crystal_colour YELLOW
_exptl_crystal_density_diffrn 1.498
_exptl_crystal_description BLOCK
_exptl_crystal_F_000 1266.6
_exptl_crystal_size_max 0.800
_exptl_crystal_size_mid 0.500
_exptl_crystal_size_min 0.200
_exptl_transmission_factor_max 0.822
_exptl_transmission_factor_min 0.562
_refine_diff_density_max 1.270
_refine_diff_density_min -0.688
_refine_diff_density_rms 0.101
_refine_ls_extinction_method none
_refine_ls_goodness_of_fit_ref 1.107
_refine_ls_hydrogen_treatment mixed
_refine_ls_matrix_type full
_refine_ls_number_parameters 366
_refine_ls_number_reflns 5669
_refine_ls_number_restraints 0
_refine_ls_restrained_S_all 1.107
_refine_ls_R_factor_all 0.1313
_refine_ls_R_factor_gt 0.0762
_refine_ls_shift/su_max 0.000
_refine_ls_shift/su_mean 0.000
_refine_ls_structure_factor_coef Fsqd
_refine_ls_weighting_details 'w=1/[\s^2^(Fo^2^)+(0.0135P)^2^+10.0131P] where P=(Fo^2^+2Fc^2^)/3'
_refine_ls_weighting_scheme calc
_refine_ls_wR_factor_gt 0.1188
_refine_ls_wR_factor_ref 0.1359
_reflns_Friedel_coverage 0.000
_reflns_number_gt 3453
_reflns_number_total 5669
_reflns_threshold_expression 'I > 2\s(I)'
_cod_data_source_file d2dt00197g2.cif
_cod_data_source_block shelx_CCDC1
_cod_original_sg_symbol_H-M 'P 21/n'
_cod_database_code 7709850
_shelx_shelxl_version_number 2018/3
_shelx_space_group_comment
;
The symmetry employed for this shelxl refinement is uniquely defined
by the following loop, which should always be used as a source of
symmetry information in preference to the above space-group names.
They are only intended as comments.
;
_shelx_estimated_absorpt_t_min 0.508
_shelx_estimated_absorpt_t_max 0.828

loop_
_space_group_symop_operation_xyz
'x, y, z'
'-x+1/2, y+1/2, -z+1/2'
'-x, -y, -z'
'x-1/2, -y-1/2, z-1/2'

loop_
_atom_site_label
_atom_site_type_symbol
_atom_site_fract_x
_atom_site_fract_y
_atom_site_fract_z
_atom_site_U_iso_or_equiv
_atom_site_adp_type
_atom_site_occupancy
_atom_site_site_symmetry_order
_atom_site_calc_flag
_atom_site_refinement_flags_posn
_atom_site_refinement_flags_adp
_atom_site_refinement_flags_occupancy
_atom_site_disorder_assembly
_atom_site_disorder_group
C23A C 0.2671(18) 0.0128(7) 0.5163(14) 0.083(7) Uani 0.546(16) 1 d . . P A 1
H23A H 0.274609 -0.021721 0.561564 0.125 Uiso 0.546(16) 1 calc R U P A 1
H23B H 0.214101 0.006193 0.440874 0.125 Uiso 0.546(16) 1 calc R U P A 1
H23C H 0.351968 0.025185 0.504506 0.125 Uiso 0.546(16) 1 calc R U P A 1
C23B C 0.075(2) 0.0220(8) 0.5200(18) 0.095(9) Uani 0.454(16) 1 d . . P A 2
Cd1 Cd 0.18726(5) 0.12549(2) 0.28015(5) 0.04788(17) Uani 1 1 d . . . . .
S2 S 0.4306(2) 0.10876(11) 0.3178(2) 0.0785(7) Uani 1 1 d . . . . .
S1 S -0.0693(3) 0.23939(12) 0.0043(2) 0.1001(9) Uani 1 1 d . . . . .
O1 O 0.3718(4) 0.53742(18) 0.2724(4) 0.0485(12) Uani 1 1 d . . . . .
O3 O 0.1393(5) 0.19898(18) 0.3821(4) 0.0527(12) Uani 1 1 d . . . . .
O2 O 0.5575(5) 0.6082(2) 0.2300(5) 0.0635(15) Uani 1 1 d . . . . .
N1 N 0.3029(7) 0.4429(3) 0.3620(6) 0.0515(17) Uani 1 1 d . . . . .
O4 O 0.2008(5) 0.1046(2) 0.5071(5) 0.0685(15) Uani 1 1 d . . . . .
N2 N 0.0406(7) 0.2996(3) 0.3649(7) 0.0579(18) Uani 1 1 d . . . . .
N4 N 0.4576(8) 0.0776(4) 0.0891(8) 0.095(3) Uani 1 1 d . . . . .
N3 N 0.1336(8) 0.1720(3) 0.1069(6) 0.087(3) Uani 1 1 d . . . . .
C9 C 0.4252(8) 0.4340(3) 0.3921(6) 0.0503(18) Uani 1 1 d . . . . .
H9 H 0.450402 0.400247 0.431555 0.049(19) Uiso 1 1 calc R . . . .
C1 C 0.7116(11) 0.6489(6) 0.1185(10) 0.104(3) Uani 1 1 d . . . . .
H1A H 0.773504 0.678984 0.115997 0.31(11) Uiso 1 1 calc R . . . .
H1B H 0.754749 0.612846 0.118733 0.11(4) Uiso 1 1 calc R . . . .
H1C H 0.644907 0.651409 0.050322 0.09(3) Uiso 1 1 calc R . . . .
C2 C 0.6541(9) 0.6543(4) 0.2236(9) 0.079(3) Uani 1 1 d . . . . .
H2A H 0.611580 0.690959 0.224024 0.07(3) Uiso 1 1 calc R . . . .
H2B H 0.721600 0.652334 0.292546 0.06(2) Uiso 1 1 calc R . . . .
C15 C 0.0252(8) 0.2929(3) 0.4725(9) 0.068(2) Uani 1 1 d . . . . .
H15 H -0.014388 0.322207 0.508093 0.06(2) Uiso 1 1 calc R . . . .
C12 C 0.2098(9) 0.3449(4) 0.2024(8) 0.080(3) Uani 1 1 d . . . . .
H12A H 0.282916 0.366638 0.186035 0.09(3) Uiso 1 1 calc R . . . .
H12B H 0.239966 0.313319 0.252532 0.09(3) Uiso 1 1 calc R . . . .
H12C H 0.161504 0.331024 0.129462 0.12(4) Uiso 1 1 calc R . . . .
C13 C 0.0689(11) 0.4316(4) 0.1845(10) 0.100(4) Uani 1 1 d . . . . .
H13A H 0.014160 0.454780 0.225062 0.12(5) Uiso 1 1 calc R . . . .
H13B H 0.139570 0.454129 0.165255 0.08(3) Uiso 1 1 calc R . . . .
H13C H 0.019064 0.416921 0.113054 0.08(3) Uiso 1 1 calc R . . . .
C20 C 0.0791(11) 0.1969(5) 0.7271(10) 0.105(4) Uani 1 1 d . . . . .
H20 H 0.068541 0.196994 0.806268 0.09(3) Uiso 1 1 calc R . . . .
C21 C 0.0439(10) 0.2425(5) 0.6598(9) 0.095(3) Uani 1 1 d . . . . .
H21 H 0.005892 0.273302 0.692065 0.06(2) Uiso 1 1 calc R . . . .
C19 C 0.1314(9) 0.1494(5) 0.6795(8) 0.087(3) Uani 1 1 d . . . . .
H19 H 0.153375 0.117556 0.726567 0.10(3) Uiso 1 1 calc R . . . .
C22 C 0.2143(11) 0.0515(4) 0.5723(12) 0.110(4) Uani 1 1 d . . . . .
C25 C 0.4430(7) 0.0892(3) 0.1831(9) 0.064(2) Uani 1 1 d . . . . .
C24 C 0.0475(9) 0.1997(3) 0.0671(7) 0.063(2) Uani 1 1 d . . . . .
C5 C 0.7530(7) 0.4929(3) 0.3883(6) 0.056(2) Uani 1 1 d . . . . .
H5 H 0.839358 0.483108 0.414180 0.06(2) Uiso 1 1 calc R . . . .
C4 C 0.7232(7) 0.5434(3) 0.3273(6) 0.0541(19) Uani 1 1 d . . . . .
H4 H 0.790186 0.567171 0.312536 0.043(19) Uiso 1 1 calc R . . . .
C17 C 0.1198(7) 0.1973(3) 0.4919(6) 0.0479(18) Uani 1 1 d . . . . .
C11 C 0.1229(7) 0.3823(3) 0.2641(6) 0.0538(19) Uani 1 1 d . . . . .
C6 C 0.6570(7) 0.4580(3) 0.4100(6) 0.0524(19) Uani 1 1 d . . . . .
H6 H 0.677608 0.424433 0.451882 0.019(14) Uiso 1 1 calc R . . . .
C10 C 0.1979(7) 0.4048(3) 0.3804(6) 0.055(2) Uani 1 1 d . . . . .
H10A H 0.138415 0.424857 0.423044 0.05(2) Uiso 1 1 calc R . . . .
H10B H 0.233769 0.372926 0.428795 0.07(2) Uiso 1 1 calc R . . . .
C18 C 0.1507(7) 0.1492(3) 0.5638(7) 0.056(2) Uani 1 1 d . . . . .
C7 C 0.5254(7) 0.4717(3) 0.3698(5) 0.0413(16) Uani 1 1 d . . . . .
C14 C 0.0054(8) 0.3492(3) 0.2916(8) 0.064(2) Uani 1 1 d . . . . .
H14A H -0.047678 0.374222 0.331580 0.06(2) Uiso 1 1 calc R . . . .
H14B H -0.046684 0.337230 0.217774 0.08(3) Uiso 1 1 calc R . . . .
C3 C 0.5980(7) 0.5587(3) 0.2888(6) 0.0479(17) Uani 1 1 d . . . . .
C16 C 0.0634(8) 0.2445(3) 0.5410(7) 0.060(2) Uani 1 1 d . . . . .
C8 C 0.4920(6) 0.5235(3) 0.3088(6) 0.0411(16) Uani 1 1 d . . . . .
H1 H 0.290(6) 0.472(2) 0.329(5) 0.029(19) Uiso 1 1 d . . . . .
H2 H 0.074(7) 0.273(3) 0.336(6) 0.06(3) Uiso 1 1 d . . . . .

loop_
_atom_site_aniso_label
_atom_site_aniso_U_11
_atom_site_aniso_U_22
_atom_site_aniso_U_33
_atom_site_aniso_U_23
_atom_site_aniso_U_13
_atom_site_aniso_U_12
C23A 0.107(16) 0.073(13) 0.069(11) 0.011(9) 0.011(10) -0.004(11)
C23B 0.12(2) 0.071(14) 0.083(15) 0.028(11) -0.005(14) -0.030(13)
Cd1 0.0444(3) 0.0449(3) 0.0536(3) -0.0063(3) 0.0057(2) 0.0017(3)
S2 0.0427(12) 0.117(2) 0.0732(15) -0.0016(14) 0.0012(11) -0.0035(12)
S1 0.102(2) 0.101(2) 0.092(2) 0.0040(16) 0.0001(17) 0.0330(17)
O1 0.032(3) 0.048(3) 0.065(3) 0.011(2) 0.005(2) -0.005(2)
O3 0.068(3) 0.041(3) 0.052(3) -0.002(2) 0.019(3) -0.001(2)
O2 0.044(3) 0.063(3) 0.083(4) 0.026(3) 0.007(3) -0.011(2)
N1 0.060(5) 0.040(4) 0.056(4) 0.006(3) 0.010(3) -0.010(3)
O4 0.079(4) 0.052(3) 0.074(4) 0.013(3) 0.010(3) 0.001(3)
N2 0.062(4) 0.039(4) 0.076(5) -0.009(4) 0.020(4) -0.008(3)
N4 0.067(5) 0.113(7) 0.108(7) -0.023(6) 0.026(5) 0.003(5)
N3 0.110(6) 0.078(5) 0.063(5) -0.010(4) -0.015(4) 0.042(5)
C9 0.070(6) 0.037(4) 0.044(4) 0.002(3) 0.009(4) 0.004(4)
C1 0.074(7) 0.133(10) 0.107(9) 0.021(7) 0.020(7) 0.023(8)
C2 0.058(6) 0.084(7) 0.097(8) 0.021(6) 0.018(6) 0.003(5)
C15 0.070(6) 0.048(5) 0.092(7) -0.018(5) 0.029(5) -0.012(4)
C12 0.091(7) 0.077(6) 0.076(6) -0.014(6) 0.023(6) -0.025(6)
C13 0.105(8) 0.082(7) 0.100(8) 0.035(7) -0.022(8) -0.025(8)
C20 0.139(11) 0.122(10) 0.064(7) -0.002(7) 0.049(7) -0.015(8)
C21 0.125(9) 0.089(7) 0.084(7) -0.016(6) 0.055(7) -0.009(7)
C19 0.094(8) 0.107(8) 0.063(6) 0.029(6) 0.022(5) -0.025(6)
C22 0.105(9) 0.058(6) 0.174(12) 0.058(7) 0.042(9) 0.015(6)
C25 0.031(4) 0.060(5) 0.099(7) -0.005(5) 0.003(5) 0.001(4)
C24 0.081(6) 0.059(5) 0.052(5) -0.006(4) 0.019(5) -0.004(5)
C5 0.043(5) 0.070(5) 0.053(5) -0.012(4) -0.002(4) 0.016(4)
C4 0.041(4) 0.070(5) 0.051(5) -0.007(4) 0.005(4) -0.004(4)
C17 0.051(5) 0.049(4) 0.046(4) -0.004(4) 0.015(4) -0.018(3)
C11 0.063(5) 0.044(4) 0.052(4) 0.005(4) 0.003(4) -0.008(4)
C6 0.066(5) 0.049(4) 0.040(4) -0.002(3) 0.000(4) 0.018(4)
C10 0.064(5) 0.048(4) 0.054(5) 0.002(4) 0.009(4) -0.019(4)
C18 0.063(5) 0.052(5) 0.055(5) 0.011(4) 0.014(4) -0.008(4)
C7 0.047(4) 0.042(4) 0.034(4) -0.008(3) 0.005(3) 0.004(3)
C14 0.062(5) 0.043(4) 0.082(6) 0.000(4) -0.001(5) -0.007(4)
C3 0.041(4) 0.054(4) 0.048(4) 0.004(4) 0.004(3) 0.002(3)
C16 0.077(6) 0.053(5) 0.057(5) -0.008(4) 0.028(5) -0.013(4)
C8 0.037(4) 0.049(4) 0.038(4) -0.003(3) 0.008(3) 0.000(3)

loop_
_atom_type_symbol
_atom_type_description
_atom_type_scat_dispersion_real
_atom_type_scat_dispersion_imag
_atom_type_scat_source
C C 0.0033 0.0016 'International Tables Vol C Tables 4.2.6.8 and 6.1.1.4'
H H 0.0000 0.0000 'International Tables Vol C Tables 4.2.6.8 and 6.1.1.4'
N N 0.0061 0.0033 'International Tables Vol C Tables 4.2.6.8 and 6.1.1.4'
O O 0.0106 0.0060 'International Tables Vol C Tables 4.2.6.8 and 6.1.1.4'
S S 0.1246 0.1234 'International Tables Vol C Tables 4.2.6.8 and 6.1.1.4'
Cd Cd -0.8075 1.2024 'International Tables Vol C Tables 4.2.6.8 and 6.1.1.4'

loop_
_geom_angle_atom_site_label_1
_geom_angle_atom_site_label_2
_geom_angle_atom_site_label_3
_geom_angle
_geom_angle_site_symmetry_1
_geom_angle_site_symmetry_3
_geom_angle_publ_flag
C22 C23A H23A 109.5 . . ?
C22 C23A H23B 109.5 . . ?
H23A C23A H23B 109.5 . . ?
C22 C23A H23C 109.5 . . ?
H23A C23A H23C 109.5 . . ?
H23B C23A H23C 109.5 . . ?
C22 C23B C23B 169.7(18) . 3_556 ?
O3 Cd1 O1 143.70(17) . 2_545 ?
O3 Cd1 N3 92.3(2) . . ?
O1 Cd1 N3 101.2(2) 2_545 . ?
O3 Cd1 S2 109.84(14) . . ?
O1 Cd1 S2 97.37(12) 2_545 . ?
N3 Cd1 S2 109.0(2) . . ?
O3 Cd1 O2 80.79(16) . 2_545 ?
O1 Cd1 O2 66.94(15) 2_545 2_545 ?
N3 Cd1 O2 86.1(3) . 2_545 ?
S2 Cd1 O2 160.57(13) . 2_545 ?
O3 Cd1 O4 66.47(17) . . ?
O1 Cd1 O4 93.59(16) 2_545 . ?
N3 Cd1 O4 158.0(2) . . ?
S2 Cd1 O4 84.71(13) . . ?
O2 Cd1 O4 84.95(17) 2_545 . ?
C25 S2 Cd1 96.3(3) . . ?
C8 O1 Cd1 122.4(4) . 2 ?
C17 O3 Cd1 125.0(4) . . ?
C3 O2 C2 118.8(6) . . ?
C3 O2 Cd1 112.5(4) . 2 ?
C2 O2 Cd1 123.8(5) . 2 ?
C9 N1 C10 126.8(7) . . ?
C9 N1 H1 111(5) . . ?
C10 N1 H1 122(5) . . ?
C18 O4 C22 115.2(7) . . ?
C18 O4 Cd1 111.0(4) . . ?
C22 O4 Cd1 131.0(7) . . ?
C15 N2 C14 126.8(8) . . ?
C15 N2 H2 115(5) . . ?
C14 N2 H2 118(5) . . ?
C24 N3 Cd1 134.1(7) . . ?
N1 C9 C7 125.2(7) . . ?
N1 C9 H9 117.4 . . ?
C7 C9 H9 117.4 . . ?
C2 C1 H1A 109.5 . . ?
C2 C1 H1B 109.5 . . ?
H1A C1 H1B 109.5 . . ?
C2 C1 H1C 109.5 . . ?
H1A C1 H1C 109.5 . . ?
H1B C1 H1C 109.5 . . ?
C1 C2 O2 110.7(9) . . ?
C1 C2 H2A 109.5 . . ?
O2 C2 H2A 109.5 . . ?
C1 C2 H2B 109.5 . . ?
O2 C2 H2B 109.5 . . ?
H2A C2 H2B 108.1 . . ?
N2 C15 C16 124.9(8) . . ?
N2 C15 H15 117.5 . . ?
C16 C15 H15 117.5 . . ?
C11 C12 H12A 109.5 . . ?
C11 C12 H12B 109.5 . . ?
H12A C12 H12B 109.5 . . ?
C11 C12 H12C 109.5 . . ?
H12A C12 H12C 109.5 . . ?
H12B C12 H12C 109.5 . . ?
C11 C13 H13A 109.5 . . ?
C11 C13 H13B 109.5 . . ?
H13A C13 H13B 109.5 . . ?
C11 C13 H13C 109.5 . . ?
H13A C13 H13C 109.5 . . ?
H13B C13 H13C 109.5 . . ?
C21 C20 C19 120.4(10) . . ?
C21 C20 H20 119.8 . . ?
C19 C20 H20 119.8 . . ?
C20 C21 C16 121.1(10) . . ?
C20 C21 H21 119.4 . . ?
C16 C21 H21 119.4 . . ?
C18 C19 C20 120.6(10) . . ?
C18 C19 H19 119.7 . . ?
C20 C19 H19 119.7 . . ?
C23A C22 O4 111.5(12) . . ?
O4 C22 C23B 99.7(10) . . ?
N4 C25 S2 176.0(9) . . ?
N3 C24 S1 176.5(9) . . ?
C6 C5 C4 120.1(7) . . ?
C6 C5 H5 120.0 . . ?
C4 C5 H5 120.0 . . ?
C3 C4 C5 121.1(7) . . ?
C3 C4 H4 119.5 . . ?
C5 C4 H4 119.5 . . ?
O3 C17 C18 122.1(7) . . ?
O3 C17 C16 119.9(7) . . ?
C18 C17 C16 118.0(7) . . ?
C12 C11 C14 111.0(7) . . ?
C12 C11 C13 110.7(8) . . ?
C14 C11 C13 106.2(7) . . ?
C12 C11 C10 110.3(7) . . ?
C14 C11 C10 108.3(6) . . ?
C13 C11 C10 110.3(7) . . ?
C5 C6 C7 120.7(7) . . ?
C5 C6 H6 119.6 . . ?
C7 C6 H6 119.6 . . ?
N1 C10 C11 112.3(6) . . ?
N1 C10 H10A 109.1 . . ?
C11 C10 H10A 109.1 . . ?
N1 C10 H10B 109.1 . . ?
C11 C10 H10B 109.1 . . ?
H10A C10 H10B 107.9 . . ?
C19 C18 O4 125.7(8) . . ?
C19 C18 C17 120.4(8) . . ?
O4 C18 C17 113.9(7) . . ?
C6 C7 C8 120.4(6) . . ?
C6 C7 C9 120.0(7) . . ?
C8 C7 C9 119.6(6) . . ?
N2 C14 C11 113.1(6) . . ?
N2 C14 H14A 109.0 . . ?
C11 C14 H14A 109.0 . . ?
N2 C14 H14B 109.0 . . ?
C11 C14 H14B 109.0 . . ?
H14A C14 H14B 107.8 . . ?
C4 C3 O2 125.9(7) . . ?
C4 C3 C8 121.5(7) . . ?
O2 C3 C8 112.5(6) . . ?
C15 C16 C21 119.8(9) . . ?
C15 C16 C17 120.8(7) . . ?
C21 C16 C17 119.3(8) . . ?
O1 C8 C7 121.6(6) . . ?
O1 C8 C3 122.3(6) . . ?
C7 C8 C3 116.1(6) . . ?

loop_
_geom_bond_atom_site_label_1
_geom_bond_atom_site_label_2
_geom_bond_distance
_geom_bond_site_symmetry_2
_geom_bond_publ_flag
C23A C22 1.284(17) . ?
C23A H23A 0.9600 . ?
C23A H23B 0.9600 . ?
C23A H23C 0.9600 . ?
C23B C22 1.63(2) . ?
C23B C23B 1.88(4) 3_556 ?
Cd1 O3 2.186(4) . ?
Cd1 O1 2.215(4) 2_545 ?
Cd1 N3 2.255(7) . ?
Cd1 S2 2.532(2) . ?
Cd1 O2 2.565(5) 2_545 ?
Cd1 O4 2.625(5) . ?
S2 C25 1.633(10) . ?
S1 C24 1.608(9) . ?
O1 C8 1.296(7) . ?
O3 C17 1.304(8) . ?
O2 C3 1.377(8) . ?
O2 C2 1.489(9) . ?
N1 C9 1.283(9) . ?
N1 C10 1.454(8) . ?
N1 H1 0.79(5) . ?
O4 C18 1.377(9) . ?
O4 C22 1.450(9) . ?
N2 C15 1.277(10) . ?
N2 C14 1.449(9) . ?
N2 H2 0.82(7) . ?
N4 C25 1.142(10) . ?
N3 C24 1.143(9) . ?
C9 C7 1.422(9) . ?
C9 H9 0.9300 . ?
C1 C2 1.431(11) . ?
C1 H1A 0.9600 . ?
C1 H1B 0.9600 . ?
C1 H1C 0.9600 . ?
C2 H2A 0.9700 . ?
C2 H2B 0.9700 . ?
C15 C16 1.401(11) . ?
C15 H15 0.9300 . ?
C12 C11 1.514(10) . ?
C12 H12A 0.9600 . ?
C12 H12B 0.9600 . ?
C12 H12C 0.9600 . ?
C13 C11 1.525(10) . ?
C13 H13A 0.9600 . ?
C13 H13B 0.9600 . ?
C13 H13C 0.9600 . ?
C20 C21 1.334(13) . ?
C20 C19 1.391(13) . ?
C20 H20 0.9300 . ?
C21 C16 1.407(11) . ?
C21 H21 0.9300 . ?
C19 C18 1.370(11) . ?
C19 H19 0.9300 . ?
C5 C6 1.346(10) . ?
C5 C4 1.387(10) . ?
C5 H5 0.9300 . ?
C4 C3 1.356(9) . ?
C4 H4 0.9300 . ?
C17 C18 1.406(9) . ?
C17 C16 1.413(10) . ?
C11 C14 1.523(10) . ?
C11 C10 1.526(9) . ?
C6 C7 1.412(9) . ?
C6 H6 0.9300 . ?
C10 H10A 0.9700 . ?
C10 H10B 0.9700 . ?
C7 C8 1.418(9) . ?
C14 H14A 0.9700 . ?
C14 H14B 0.9700 . ?
C3 C8 1.427(9) . ?
